data_2102405
loop_
_publ_author_name
'Marsh, Richard E.'

_publ_section_title
;
 Space group <i>Cc</i>: an update
;
_journal_issue 2
_journal_name_full 'Acta Crystallographica Section B'
_journal_page_first 252
_journal_page_last 253
_journal_paper_doi 10.1107/S0108768104003878
_journal_volume 60
_journal_year 2004
_chemical_formula_moiety 'C36 H24 N6 O6 F8 Cd, 2(C8 H8 O2)'
_chemical_formula_sum 'C52 H40 Cd F8 N6 O10'
_space_group_crystal_system monoclinic
_space_group_IT_number 15
_symmetry_space_group_name_H-M 'C 1 2/c 1'
_audit_creation_method CRYM
_cell_angle_alpha 90
_cell_angle_beta 119.17
_cell_angle_gamma 90
_cell_formula_units_Z 4
_cell_length_a 17.8430
_cell_length_b 19.0360
_cell_length_c 16.6850
_cell_volume 4948.485
_cod_data_source_file bk0142.cif
_cod_data_source_block QIDDAI
_cod_depositor_comments
;
 Adding the _cell_formula_units_Z data item.

 Antanas Vaitkus,
 2017-08-05

  Added moiety chemical formula from Marsh (2004) paper.
  The summary chemical formula is calculated from moiety formula using
  AdHocParser
  (svn://www.crystallography.net/cod-tools/trunk/Formulae/AdHocParser.yp,
  revision 1441.)

  Andrius Merkys
  2013-11-11
;
_cod_original_sg_symbol_H-M C2/c
_cod_database_code 2102405

loop_
_atom_site_label
_atom_site_type_symbol
_atom_site_fract_x
_atom_site_fract_y
_atom_site_fract_z
Cd Cd 0.00000 0.12249 0.25000
F1 F -0.11985 0.41510 0.50640
F2 F 0.16315 0.45370 0.55990
F5 F -0.34505 -0.15910 -0.13845
F6 F -0.07655 -0.24320 0.08990
O1 O 0.13015 0.10190 0.23200
O2 O 0.17800 0.17760 0.34325
O3 O 0.24960 0.15875 0.27165
O7 O -0.32020 0.37770 0.17875
O8 O -0.39600 0.31650 0.23850
N1 N 0.01710 0.20850 0.36050
N2 N -0.06000 0.03175 0.13700
N3 N 0.18815 0.14655 0.28335
C1 C -0.04500 0.25905 0.33650
C2 C 0.08550 0.20340 0.44600
C3 C -0.03450 0.30830 0.40800
C4 C 0.09800 0.25210 0.51700
C5 C 0.03450 0.30535 0.49600
C6 C 0.04800 0.35550 0.57300
C7 C 0.02300 0.43015 0.53500
C8 C -0.05820 0.45645 0.50400
C9 C 0.08150 0.47560 0.53150
C19 C -0.14300 0.01470 0.09900
C20 C -0.00550 -0.00525 0.11750
C21 C -0.17950 -0.04265 0.03750
C22 C -0.03900 -0.06415 0.05400
C23 C -0.12400 -0.08295 0.01500
C24 C -0.16050 -0.14345 -0.05600
C25 C -0.20650 -0.19700 -0.02600
C26 C -0.29650 -0.20295 -0.06800
C27 C -0.16400 -0.24680 0.04400
C37 C -0.24650 0.40925 0.18200
C38 C -0.22550 0.47780 0.21500
C39 C -0.20100 0.36850 0.14750
C40 C -0.15300 0.50750 0.21350
C41 C -0.12950 0.40150 0.14650
C42 C -0.10700 0.47200 0.17750
C43 C -0.30355 0.34715 0.26420
C44 C -0.24185 0.34125 0.32455
